data_4111692
loop_
_publ_author_name
'H. V. Rasika Dias'
'Himashinie V. K. Diyabalanage'
'Maha G. Eldabaja'
'Oussama Elbjeirami'
'Manal A. Rawashdeh-Omary'
'Mohammad A. Omary'

_publ_contact_author_address
;Department of Chemistry and Biochemistry
The University of Texas at Arlington
Arlington, Texas 76019-0065, USA
;
_publ_contact_author_email dias@uta.edu
_publ_contact_author_fax 817-272-3808
_publ_contact_author_name 'Prof. H. V. R. Dias'
_publ_contact_author_phone 817-272-3813
_publ_section_title
;
 Brightly Phosphorescent Trinuclear Copper(I) Complexes of Pyrazolates:
 Substituent Effects on the Supramolecular Structure and Photophysics
;
_journal_name_full 'Journal of the American Chemical Society'
_journal_page_first 7489
_journal_page_last 7501
_journal_paper_doi 10.1021/ja0427146
_journal_volume 127
_journal_year 2005
_chemical_formula_sum 'C15 H12 Cu3 F9 N6'
_chemical_formula_weight 637.93
_chemical_name_common '[3-(CF3),5-(CH3)PzCu]3'
_chemical_name_systematic
; 
 ? 
;
_space_group_IT_number 9
_symmetry_cell_setting monoclinic
_symmetry_space_group_name_Hall 'C -2yc'
_symmetry_space_group_name_H-M 'C 1 c 1'
_atom_sites_solution_hydrogens geom
_atom_sites_solution_primary direct
_atom_sites_solution_secondary difmap
_audit_creation_method SHELXL-97
_cell_angle_alpha 90.00
_cell_angle_beta 107.7660(10)
_cell_angle_gamma 90.00
_cell_formula_units_Z 4
_cell_length_a 12.7722(5)
_cell_length_b 22.3549(9)
_cell_length_c 7.4500(3)
_cell_measurement_reflns_used 8326
_cell_measurement_temperature 100(2)
_cell_measurement_theta_max 28.28
_cell_measurement_theta_min 2.87
_cell_volume 2025.69(14)
_computing_cell_refinement 'Bruker SMART'
_computing_data_collection 'Bruker SMART'
_computing_data_reduction 'Bruker SAINT'
_computing_molecular_graphics 'Bruker SHELXTL'
_computing_publication_material 'Bruker SHELXTL'
_computing_structure_refinement 'SHELXL-97 (Sheldrick, 1997)'
_computing_structure_solution 'SHELXS-97 (Sheldrick, 1990)'
_diffrn_ambient_temperature 100(2)
_diffrn_measured_fraction_theta_full 1.000
_diffrn_measured_fraction_theta_max 1.000
_diffrn_measurement_device_type 'CCD area detector'
_diffrn_measurement_method 'phi and omega scans'
_diffrn_radiation_monochromator graphite
_diffrn_radiation_source 'fine-focus sealed tube'
_diffrn_radiation_type MoK\a
_diffrn_radiation_wavelength 0.71073
_diffrn_reflns_av_R_equivalents 0.0221
_diffrn_reflns_av_sigmaI/netI 0.0379
_diffrn_reflns_limit_h_max 15
_diffrn_reflns_limit_h_min -15
_diffrn_reflns_limit_k_max 27
_diffrn_reflns_limit_k_min -27
_diffrn_reflns_limit_l_max 9
_diffrn_reflns_limit_l_min -9
_diffrn_reflns_number 8079
_diffrn_reflns_theta_full 25.99
_diffrn_reflns_theta_max 25.99
_diffrn_reflns_theta_min 1.82
_exptl_absorpt_coefficient_mu 3.219
_exptl_absorpt_correction_T_max 0.7390
_exptl_absorpt_correction_T_min 0.5247
_exptl_absorpt_correction_type none
_exptl_absorpt_process_details SADABS
_exptl_crystal_colour colorless
_exptl_crystal_density_diffrn 2.092
_exptl_crystal_density_meas 0
_exptl_crystal_description parallelpipe
_exptl_crystal_F_000 1248
_exptl_crystal_size_max 0.23
_exptl_crystal_size_mid 0.15
_exptl_crystal_size_min 0.10
_refine_diff_density_max 0.551
_refine_diff_density_min -0.259
_refine_diff_density_rms 0.071
_refine_ls_abs_structure_details 'Flack H D (1983), Acta Cryst. A39, 876-881'
_refine_ls_abs_structure_Flack 0.013(10)
_refine_ls_extinction_method none
_refine_ls_goodness_of_fit_ref 1.059
_refine_ls_hydrogen_treatment mixed
_refine_ls_matrix_type full
_refine_ls_number_parameters 301
_refine_ls_number_reflns 3831
_refine_ls_number_restraints 2
_refine_ls_restrained_S_all 1.059
_refine_ls_R_factor_all 0.0226
_refine_ls_R_factor_gt 0.0220
_refine_ls_shift/su_max 0.001
_refine_ls_shift/su_mean 0.000
_refine_ls_structure_factor_coef Fsqd
_refine_ls_weighting_details 'calc w=1/[\s^2^(Fo^2^)+(0.0298P)^2^+0.0000P] where P=(Fo^2^+2Fc^2^)/3'
_refine_ls_weighting_scheme calc
_refine_ls_wR_factor_gt 0.0583
_refine_ls_wR_factor_ref 0.0585
_reflns_number_gt 3743
_reflns_number_total 3831
_reflns_threshold_expression >2sigma(I)
_cod_data_source_file ja0427146si20050324_094103_3.cif
_cod_data_source_block dias157s
_cod_database_code 4111692

loop_
_symmetry_equiv_pos_as_xyz
'x, y, z'
'x, -y, z+1/2'
'x+1/2, y+1/2, z'
'x+1/2, -y+1/2, z+1/2'

loop_
_atom_site_label
_atom_site_type_symbol
_atom_site_fract_x
_atom_site_fract_y
_atom_site_fract_z
_atom_site_U_iso_or_equiv
_atom_site_adp_type
_atom_site_occupancy
_atom_site_symmetry_multiplicity
_atom_site_calc_flag
_atom_site_refinement_flags
Cu1 Cu 0.35882(3) 0.552591(16) 0.89359(5) 0.02151(9) Uani 1 1 d .
Cu2 Cu 0.14048(2) 0.616058(15) 0.92686(4) 0.02013(9) Uani 1 1 d .
Cu3 Cu 0.15315(3) 0.473051(16) 0.92750(5) 0.02359(10) Uani 1 1 d .
N1 N 0.3506(2) 0.63546(11) 0.8939(4) 0.0203(5) Uani 1 1 d .
N2 N 0.2559(2) 0.66273(11) 0.9050(3) 0.0186(5) Uani 1 1 d .
N3 N 0.0219(2) 0.57148(12) 0.9450(4) 0.0226(5) Uani 1 1 d .
N4 N 0.0254(2) 0.50975(12) 0.9431(3) 0.0217(5) Uani 1 1 d .
N5 N 0.2793(2) 0.43612(12) 0.9074(4) 0.0235(5) Uani 1 1 d .
N6 N 0.3683(2) 0.46939(12) 0.8993(4) 0.0231(5) Uani 1 1 d .
F1 F 0.21120(17) 0.82062(9) 0.8774(4) 0.0470(6) Uani 1 1 d .
F2 F 0.15830(18) 0.76417(11) 1.0647(3) 0.0502(6) Uani 1 1 d .
F3 F 0.08984(17) 0.75269(10) 0.7675(3) 0.0475(6) Uani 1 1 d .
F4 F -0.04085(19) 0.68156(10) 1.0874(3) 0.0495(6) Uani 1 1 d .
F5 F -0.1107(2) 0.67915(10) 0.7904(3) 0.0514(6) Uani 1 1 d .
F6 F -0.20887(18) 0.65704(12) 0.9699(4) 0.0639(7) Uani 1 1 d .
F7 F 0.56104(18) 0.51109(10) 0.8622(4) 0.0535(6) Uani 1 1 d .
F9 F 0.58536(17) 0.42825(11) 0.7397(3) 0.0451(5) Uani 1 1 d .
F8 F 0.63669(18) 0.43741(12) 1.0385(3) 0.0521(6) Uani 1 1 d .
C1 C 0.2726(2) 0.72158(14) 0.9038(4) 0.0204(6) Uani 1 1 d .
C2 C 0.3764(3) 0.73407(14) 0.8933(4) 0.0243(7) Uani 1 1 d .
H2 H 0.4087 0.7722 0.8907 0.029 Uiso 1 1 calc R
C3 C 0.4230(3) 0.67823(15) 0.8875(4) 0.0246(7) Uani 1 1 d .
C4 C 0.1833(3) 0.76395(15) 0.9044(5) 0.0268(7) Uani 1 1 d .
C5 C 0.5353(3) 0.66348(16) 0.8764(5) 0.0284(7) Uani 1 1 d .
H5A H 0.5838 0.6535 1.0025 0.043 Uiso 1 1 calc R
H5B H 0.5650 0.6981 0.8273 0.043 Uiso 1 1 calc R
H5C H 0.5305 0.6292 0.7922 0.043 Uiso 1 1 calc R
C6 C -0.0716(3) 0.48844(16) 0.9441(4) 0.0258(7) Uani 1 1 d .
C7 C -0.1419(3) 0.53629(15) 0.9453(5) 0.0285(8) Uani 1 1 d .
H7 H -0.2161 0.5344 0.9459 0.034 Uiso 1 1 calc R
C8 C -0.0800(3) 0.58657(15) 0.9456(4) 0.0244(7) Uani 1 1 d .
C9 C -0.0945(3) 0.42213(17) 0.9404(5) 0.0359(8) Uani 1 1 d .
H9A H -0.1435 0.4109 0.8159 0.054 Uiso 1 1 calc R
H9B H -0.1295 0.4124 1.0368 0.054 Uiso 1 1 calc R
H9C H -0.0252 0.4000 0.9659 0.054 Uiso 1 1 calc R
C10 C -0.1114(3) 0.65040(15) 0.9459(5) 0.0302(7) Uani 1 1 d .
C11 C 0.4452(3) 0.43036(16) 0.8851(4) 0.0271(7) Uani 1 1 d .
C12 C 0.4091(3) 0.37212(17) 0.8867(4) 0.0292(7) Uani 1 1 d .
H12 H 0.4478 0.3363 0.8799 0.035 Uiso 1 1 calc R
C13 C 0.3045(3) 0.37761(14) 0.9003(4) 0.0272(7) Uani 1 1 d .
C14 C 0.5554(3) 0.45109(15) 0.8816(5) 0.0315(8) Uani 1 1 d .
C15 C 0.2234(3) 0.33029(15) 0.9127(5) 0.0315(8) Uani 1 1 d .
H15A H 0.1970 0.3386 1.0206 0.047 Uiso 1 1 calc R
H15B H 0.2591 0.2910 0.9289 0.047 Uiso 1 1 calc R
H15C H 0.1611 0.3304 0.7967 0.047 Uiso 1 1 calc R

loop_
_atom_site_aniso_label
_atom_site_aniso_U_11
_atom_site_aniso_U_22
_atom_site_aniso_U_33
_atom_site_aniso_U_23
_atom_site_aniso_U_13
_atom_site_aniso_U_12
Cu1 0.02030(19) 0.01830(18) 0.02660(18) 0.00066(16) 0.00817(14) 0.00367(15)
Cu2 0.01594(18) 0.01787(17) 0.02789(18) 0.00060(17) 0.00866(13) -0.00098(15)
Cu3 0.0241(2) 0.01904(19) 0.02826(18) 0.00047(18) 0.00897(14) 0.00010(17)
N1 0.0164(12) 0.0216(12) 0.0238(12) -0.0001(12) 0.0073(9) 0.0004(11)
N2 0.0164(12) 0.0176(13) 0.0222(11) 0.0005(10) 0.0069(9) -0.0003(10)
N3 0.0186(13) 0.0236(14) 0.0270(13) 0.0004(11) 0.0089(10) 0.0001(11)
N4 0.0224(13) 0.0201(14) 0.0236(12) 0.0003(10) 0.0085(10) -0.0018(11)
N5 0.0282(14) 0.0181(13) 0.0230(12) 0.0007(11) 0.0061(10) 0.0031(11)
N6 0.0220(13) 0.0209(12) 0.0272(13) 0.0007(11) 0.0088(10) 0.0034(11)
F1 0.0402(12) 0.0173(10) 0.0846(16) 0.0068(10) 0.0207(11) 0.0033(9)
F2 0.0563(14) 0.0505(14) 0.0531(13) 0.0098(11) 0.0306(11) 0.0228(11)
F3 0.0264(10) 0.0377(12) 0.0658(14) -0.0053(10) -0.0049(10) 0.0081(9)
F4 0.0488(13) 0.0405(12) 0.0532(13) -0.0147(10) 0.0064(10) 0.0081(11)
F5 0.0749(16) 0.0368(13) 0.0477(13) 0.0086(10) 0.0265(11) 0.0144(12)
F6 0.0307(13) 0.0555(16) 0.117(2) 0.0058(15) 0.0391(14) 0.0078(11)
F7 0.0359(13) 0.0318(12) 0.1014(19) -0.0036(13) 0.0337(13) -0.0001(10)
F9 0.0385(12) 0.0570(14) 0.0456(11) -0.0111(11) 0.0217(9) 0.0043(10)
F8 0.0300(12) 0.0853(18) 0.0391(12) 0.0029(12) 0.0076(9) 0.0034(11)
C1 0.0211(15) 0.0191(15) 0.0199(13) 0.0025(12) 0.0046(11) 0.0010(12)
C2 0.0216(15) 0.0243(15) 0.0246(14) 0.0017(14) 0.0034(12) -0.0035(13)
C3 0.0252(16) 0.0289(18) 0.0193(14) 0.0025(12) 0.0059(13) -0.0029(13)
C4 0.0239(17) 0.0214(16) 0.0336(16) 0.0027(13) 0.0064(13) 0.0003(13)
C5 0.0220(16) 0.0315(18) 0.0344(17) 0.0040(14) 0.0124(13) -0.0013(14)
C6 0.0258(16) 0.0326(19) 0.0190(14) -0.0021(14) 0.0069(12) -0.0094(15)
C7 0.0216(17) 0.0393(19) 0.0278(17) -0.0027(13) 0.0120(14) -0.0046(13)
C8 0.0175(15) 0.0328(18) 0.0242(14) 0.0014(14) 0.0082(12) -0.0015(14)
C9 0.0368(19) 0.037(2) 0.0378(18) -0.0013(16) 0.0176(15) -0.0146(16)
C10 0.0226(16) 0.0308(18) 0.0391(18) 0.0020(14) 0.0122(13) 0.0036(14)
C11 0.0335(18) 0.0240(17) 0.0242(16) -0.0033(13) 0.0092(13) 0.0042(15)
C12 0.0376(19) 0.0225(16) 0.0268(16) -0.0019(14) 0.0086(14) 0.0145(15)
C13 0.041(2) 0.0178(16) 0.0196(15) 0.0025(13) 0.0041(14) 0.0026(14)
C14 0.0297(19) 0.032(2) 0.0332(18) -0.0045(14) 0.0106(15) 0.0113(14)
C15 0.040(2) 0.0188(17) 0.0323(16) -0.0022(13) 0.0061(15) -0.0050(15)

loop_
_atom_type_symbol
_atom_type_description
_atom_type_scat_dispersion_real
_atom_type_scat_dispersion_imag
_atom_type_scat_source
C C 0.0033 0.0016 'International Tables Vol C Tables 4.2.6.8 and 6.1.1.4'
H H 0.0000 0.0000 'International Tables Vol C Tables 4.2.6.8 and 6.1.1.4'
N N 0.0061 0.0033 'International Tables Vol C Tables 4.2.6.8 and 6.1.1.4'
F F 0.0171 0.0103 'International Tables Vol C Tables 4.2.6.8 and 6.1.1.4'
Cu Cu 0.3201 1.2651 'International Tables Vol C Tables 4.2.6.8 and 6.1.1.4'

loop_
_geom_angle_atom_site_label_1
_geom_angle_atom_site_label_2
_geom_angle_atom_site_label_3
_geom_angle
N1 Cu1 N6 178.68(13)
N3 Cu2 N2 178.07(12)
N5 Cu3 N4 178.97(12)
C3 N1 N2 108.3(3)
C3 N1 Cu1 132.2(2)
N2 N1 Cu1 119.49(19)
C1 N2 N1 106.9(2)
C1 N2 Cu2 133.6(2)
N1 N2 Cu2 119.48(19)
C8 N3 N4 106.6(2)
C8 N3 Cu2 132.7(2)
N4 N3 Cu2 120.46(18)
C6 N4 N3 108.9(3)
C6 N4 Cu3 132.7(2)
N3 N4 Cu3 118.24(18)
C13 N5 N6 108.2(3)
C13 N5 Cu3 131.0(2)
N6 N5 Cu3 120.8(2)
C11 N6 N5 106.6(2)
C11 N6 Cu1 133.7(3)
N5 N6 Cu1 119.5(2)
N2 C1 C2 111.0(3)
N2 C1 C4 120.3(3)
C2 C1 C4 128.6(3)
C1 C2 C3 104.4(3)
C1 C2 H2 127.8
C3 C2 H2 127.8
N1 C3 C2 109.5(3)
N1 C3 C5 121.8(3)
C2 C3 C5 128.7(3)
F2 C4 F3 106.4(3)
F2 C4 F1 106.2(3)
F3 C4 F1 106.1(3)
F2 C4 C1 113.7(3)
F3 C4 C1 112.7(3)
F1 C4 C1 111.2(3)
C3 C5 H5A 109.5
C3 C5 H5B 109.5
H5A C5 H5B 109.5
C3 C5 H5C 109.5
H5A C5 H5C 109.5
H5B C5 H5C 109.5
N4 C6 C7 109.1(3)
N4 C6 C9 121.8(3)
C7 C6 C9 129.1(3)
C8 C7 C6 104.8(3)
C8 C7 H7 127.6
C6 C7 H7 127.6
N3 C8 C7 110.6(3)
N3 C8 C10 120.2(3)
C7 C8 C10 129.2(3)
C6 C9 H9A 109.5
C6 C9 H9B 109.5
H9A C9 H9B 109.5
C6 C9 H9C 109.5
H9A C9 H9C 109.5
H9B C9 H9C 109.5
F6 C10 F5 108.8(3)
F6 C10 F4 105.6(3)
F5 C10 F4 104.5(3)
F6 C10 C8 112.1(3)
F5 C10 C8 113.0(3)
F4 C10 C8 112.4(3)
N6 C11 C12 111.0(3)
N6 C11 C14 121.1(3)
C12 C11 C14 127.8(3)
C13 C12 C11 104.5(3)
C13 C12 H12 127.7
C11 C12 H12 127.7
N5 C13 C12 109.7(3)
N5 C13 C15 120.1(3)
C12 C13 C15 130.2(4)
F9 C14 F8 105.7(3)
F9 C14 F7 104.9(3)
F8 C14 F7 105.5(3)
F9 C14 C11 113.4(3)
F8 C14 C11 113.5(3)
F7 C14 C11 113.1(3)
C13 C15 H15A 109.5
C13 C15 H15B 109.5
H15A C15 H15B 109.5
C13 C15 H15C 109.5
H15A C15 H15C 109.5
H15B C15 H15C 109.5

loop_
_geom_bond_atom_site_label_1
_geom_bond_atom_site_label_2
_geom_bond_distance
Cu1 N1 1.856(3)
Cu1 N6 1.863(3)
Cu2 N3 1.852(3)
Cu2 N2 1.853(3)
Cu3 N5 1.857(3)
Cu3 N4 1.861(3)
N1 C3 1.341(4)
N1 N2 1.379(4)
N2 C1 1.333(4)
N3 C8 1.346(4)
N3 N4 1.381(4)
N4 C6 1.329(4)
N5 C13 1.352(4)
N5 N6 1.375(4)
N6 C11 1.342(4)
F1 C4 1.348(4)
F2 C4 1.327(4)
F3 C4 1.337(4)
F4 C10 1.352(4)
F5 C10 1.327(4)
F6 C10 1.319(4)
F7 C14 1.353(4)
F9 C14 1.331(4)
F8 C14 1.341(4)
C1 C2 1.380(5)
C1 C4 1.483(4)
C2 C3 1.389(5)
C2 H2 0.9500
C3 C5 1.498(5)
C5 H5A 0.9800
C5 H5B 0.9800
C5 H5C 0.9800
C6 C7 1.399(5)
C6 C9 1.509(5)
C7 C8 1.374(5)
C7 H7 0.9500
C8 C10 1.483(5)
C9 H9A 0.9800
C9 H9B 0.9800
C9 H9C 0.9800
C11 C12 1.382(5)
C11 C14 1.490(5)
C12 C13 1.375(5)
C12 H12 0.9500
C13 C15 1.504(5)
C15 H15A 0.9800
C15 H15B 0.9800
C15 H15C 0.9800
